data_7042445
loop_
_publ_author_name
'Gu\'erard, F'
'Beyler, M.'
'Lee, Y.-S.'
'Tripier, R.'
'Gestin, J.-F.'
'Brechbiel, M. W.'

_publ_section_title
;
 Investigation of the complexation of (nat)Zr(iv) and (89)Zr(iv) by
 hydroxypyridinones for the development of chelators for PET imaging
 applications.
;
_journal_issue 14
_journal_name_full 'Dalton transactions (Cambridge, England : 2003)'
_journal_page_first 4749
_journal_page_last 4758
_journal_paper_doi 10.1039/c6dt04625h
_journal_volume 46
_journal_year 2017
_chemical_formula_moiety 'C28 H28 N8 O12 Zr, 4(H2 O)'
_chemical_formula_sum 'C28 H36 N8 O16 Zr'
_chemical_formula_weight 831.87
_chemical_name_systematic 'tetrakis(1-Hydroxy-6-(methylamino)carbonyl-1H-pyridin-2-onate)-zirconium tetrahydrate'
_space_group_IT_number 15
_symmetry_cell_setting monoclinic
_symmetry_space_group_name_Hall '-C 2yc'
_symmetry_space_group_name_H-M 'C 1 2/c 1'
_atom_sites_solution_hydrogens geom
_atom_sites_solution_primary direct
_atom_sites_solution_secondary difmap
_audit_creation_method SHELXL-97
_audit_update_record
;
2016-10-05 deposited with the CCDC.
2017-03-10 downloaded from the CCDC.
;
_cell_angle_alpha 90.00
_cell_angle_beta 92.6940(10)
_cell_angle_gamma 90.00
_cell_formula_units_Z 4
_cell_length_a 15.6724(9)
_cell_length_b 9.7264(5)
_cell_length_c 21.0842(12)
_cell_measurement_reflns_used 5185
_cell_measurement_temperature 100(2)
_cell_measurement_theta_max 27.46
_cell_measurement_theta_min 2.47
_cell_volume 3210.4(3)
_computing_cell_refinement 'Bruker SMART'
_computing_data_collection 'Bruker SMART'
_computing_data_reduction 'Bruker SAINT'
_computing_molecular_graphics 'Bruker SHELXTL'
_computing_publication_material 'Bruker SHELXTL'
_computing_structure_refinement 'SHELXL-97 (Sheldrick, 2008)'
_computing_structure_solution 'SHELXS-97 (Sheldrick, 2008)'
_diffrn_ambient_temperature 100(2)
_diffrn_measured_fraction_theta_full 0.991
_diffrn_measured_fraction_theta_max 0.991
_diffrn_measurement_device_type 'Bruker SMART APEX-I CCD'
_diffrn_measurement_method '\f and \w scans'
_diffrn_radiation_monochromator graphite
_diffrn_radiation_source 'fine-focus sealed tube'
_diffrn_radiation_type MoK\a
_diffrn_radiation_wavelength 0.71073
_diffrn_reflns_av_R_equivalents 0.0278
_diffrn_reflns_av_sigmaI/netI 0.0279
_diffrn_reflns_limit_h_max 20
_diffrn_reflns_limit_h_min -20
_diffrn_reflns_limit_k_max 12
_diffrn_reflns_limit_k_min -12
_diffrn_reflns_limit_l_max 27
_diffrn_reflns_limit_l_min -27
_diffrn_reflns_number 13270
_diffrn_reflns_theta_full 27.48
_diffrn_reflns_theta_max 27.48
_diffrn_reflns_theta_min 1.93
_exptl_absorpt_coefficient_mu 0.435
_exptl_absorpt_correction_T_max 0.9416
_exptl_absorpt_correction_T_min 0.9297
_exptl_absorpt_correction_type multi-scan
_exptl_absorpt_process_details SADABS
_exptl_crystal_colour colourless
_exptl_crystal_density_diffrn 1.721
_exptl_crystal_density_meas ?
_exptl_crystal_density_method 'not measured'
_exptl_crystal_description block
_exptl_crystal_F_000 1712
_exptl_crystal_recrystallization_method 'Re-crystallisation from solvent: Acetonitrile'
_exptl_crystal_size_max 0.17
_exptl_crystal_size_mid 0.16
_exptl_crystal_size_min 0.14
_refine_diff_density_max 0.800
_refine_diff_density_min -0.640
_refine_diff_density_rms 0.087
_refine_ls_extinction_method none
_refine_ls_goodness_of_fit_ref 1.057
_refine_ls_hydrogen_treatment constr
_refine_ls_matrix_type full
_refine_ls_number_parameters 242
_refine_ls_number_reflns 3652
_refine_ls_number_restraints 0
_refine_ls_restrained_S_all 1.057
_refine_ls_R_factor_all 0.0467
_refine_ls_R_factor_gt 0.0364
_refine_ls_shift/su_max 0.001
_refine_ls_shift/su_mean 0.000
_refine_ls_structure_factor_coef Fsqd
_refine_ls_weighting_details 'calc w=1/[\s^2^(Fo^2^)+(0.0453P)^2^+7.0786P] where P=(Fo^2^+2Fc^2^)/3'
_refine_ls_weighting_scheme calc
_refine_ls_wR_factor_gt 0.0883
_refine_ls_wR_factor_ref 0.0946
_reflns_number_gt 3061
_reflns_number_total 3652
_reflns_threshold_expression >2sigma(I)
_cod_data_source_file c6dt04625h2.cif
_cod_data_source_block fg110b
_cod_depositor_comments
;
The following automatic conversions were performed:

'_symmetry_cell_setting' value 'Monoclinic' changed to 'monoclinic'
according to
/home/data/users/saulius/crontab/automatic-downloads/rss-feeds/RSC/lib/dictionaries/cif_core.dic
dictionary named 'cif_core.dic' version 2.4.2 from 2011-04-26.

'_exptl_crystal_density_meas' value 'not measured' was changed to '?'
- the value is perceived as not measured.

Automatic conversion script
Id: cif_fix_values 4973 2017-02-22 13:04:09Z antanas 

 Adding full bibliography for 7042445--7042446.cif.
;
_cod_original_sg_symbol_H-M C2/c
_cod_database_code 7042445

loop_
_symmetry_equiv_pos_as_xyz
'x, y, z'
'-x, y, -z+1/2'
'x+1/2, y+1/2, z'
'-x+1/2, y+1/2, -z+1/2'
'-x, -y, -z'
'x, -y, z-1/2'
'-x+1/2, -y+1/2, -z'
'x+1/2, -y+1/2, z-1/2'

loop_
_atom_site_label
_atom_site_type_symbol
_atom_site_fract_x
_atom_site_fract_y
_atom_site_fract_z
_atom_site_U_iso_or_equiv
_atom_site_adp_type
_atom_site_occupancy
_atom_site_symmetry_multiplicity
_atom_site_calc_flag
_atom_site_refinement_flags
Zr1 Zr 1.0000 0.00110(3) 0.2500 0.01473(10) Uani 1 2 d S
O1 O 0.86759(10) 0.05961(17) 0.22126(7) 0.0176(3) Uani 1 1 d .
O2 O 0.91616(10) -0.17579(17) 0.25463(8) 0.0190(3) Uani 1 1 d .
O3 O 0.65684(11) 0.11385(19) 0.09622(8) 0.0279(4) Uani 1 1 d .
O4 O 0.98816(10) -0.05994(17) 0.14878(7) 0.0181(3) Uani 1 1 d .
O5 O 1.02349(10) 0.17606(17) 0.18980(7) 0.0192(3) Uani 1 1 d .
O6 O 0.85929(12) -0.11289(18) -0.02706(8) 0.0272(4) Uani 1 1 d .
O1W O 0.00461(12) 0.60936(18) 0.16524(9) 0.0339(4) Uani 1 1 d G
H1AW H 0.0190 0.6586 0.1973 0.051 Uiso 1 1 d G
H1BW H 0.0465 0.6026 0.1412 0.051 Uiso 1 1 d G
O2W O 0.10697(14) 0.4029(2) 0.27190(9) 0.0454(5) Uani 1 1 d G
H2AW H 0.0850 0.3508 0.2432 0.068 Uiso 1 1 d G
H2BW H 0.0709 0.4638 0.2815 0.068 Uiso 1 1 d G
N1 N 0.81917(12) -0.0476(2) 0.19912(9) 0.0168(4) Uani 1 1 d .
N2 N 0.76535(13) 0.2213(2) 0.14988(10) 0.0230(4) Uani 1 1 d .
H2N H 0.8100 0.2130 0.1749 0.028 Uiso 1 1 calc R
N3 N 0.96710(12) 0.0467(2) 0.10956(9) 0.0169(4) Uani 1 1 d .
N4 N 0.90373(13) -0.2208(2) 0.06325(9) 0.0219(4) Uani 1 1 d .
H4N H 0.9293 -0.2139 0.1001 0.026 Uiso 1 1 calc R
C1 C 0.84612(14) -0.1742(2) 0.21968(10) 0.0175(5) Uani 1 1 d .
C2 C 0.79769(15) -0.2896(2) 0.20120(11) 0.0202(5) Uani 1 1 d .
H2 H 0.8129 -0.3764 0.2164 0.024 Uiso 1 1 calc R
C3 C 0.72746(15) -0.2737(3) 0.16040(11) 0.0219(5) Uani 1 1 d .
H3 H 0.6952 -0.3499 0.1476 0.026 Uiso 1 1 calc R
C4 C 0.70451(15) -0.1433(3) 0.13817(11) 0.0209(5) Uani 1 1 d .
H4 H 0.6579 -0.1337 0.1095 0.025 Uiso 1 1 calc R
C5 C 0.74962(14) -0.0286(2) 0.15788(11) 0.0186(5) Uani 1 1 d .
C6 C 0.72098(15) 0.1102(3) 0.13240(11) 0.0208(5) Uani 1 1 d .
C7 C 0.73940(18) 0.3565(3) 0.12725(14) 0.0305(6) Uani 1 1 d .
H7A H 0.7492 0.3638 0.0828 0.046 Uiso 1 1 calc R
H7B H 0.7720 0.4254 0.1502 0.046 Uiso 1 1 calc R
H7C H 0.6798 0.3696 0.1338 0.046 Uiso 1 1 calc R
C8 C 0.99000(14) 0.1737(2) 0.13277(11) 0.0176(5) Uani 1 1 d .
C9 C 0.97367(15) 0.2893(2) 0.09425(11) 0.0208(5) Uani 1 1 d .
H9 H 0.9896 0.3765 0.1085 0.025 Uiso 1 1 calc R
C10 C 0.93395(15) 0.2727(3) 0.03537(11) 0.0220(5) Uani 1 1 d .
H10 H 0.9231 0.3487 0.0095 0.026 Uiso 1 1 calc R
C11 C 0.90996(15) 0.1420(3) 0.01436(11) 0.0207(5) Uani 1 1 d .
H11 H 0.8826 0.1319 -0.0255 0.025 Uiso 1 1 calc R
C12 C 0.92595(14) 0.0275(2) 0.05138(11) 0.0180(5) Uani 1 1 d .
C13 C 0.89432(15) -0.1100(2) 0.02613(11) 0.0203(5) Uani 1 1 d .
C14 C 0.87066(17) -0.3532(3) 0.04135(12) 0.0257(5) Uani 1 1 d .
H14A H 0.8111 -0.3444 0.0292 0.039 Uiso 1 1 calc R
H14B H 0.8777 -0.4195 0.0749 0.039 Uiso 1 1 calc R
H14C H 0.9013 -0.3830 0.0055 0.039 Uiso 1 1 calc R

loop_
_atom_site_aniso_label
_atom_site_aniso_U_11
_atom_site_aniso_U_22
_atom_site_aniso_U_33
_atom_site_aniso_U_23
_atom_site_aniso_U_13
_atom_site_aniso_U_12
Zr1 0.01412(16) 0.01539(16) 0.01416(16) 0.000 -0.00470(11) 0.000
O1 0.0164(8) 0.0173(8) 0.0185(8) -0.0028(6) -0.0056(6) -0.0021(6)
O2 0.0171(8) 0.0206(8) 0.0189(8) 0.0022(6) -0.0059(6) -0.0011(6)
O3 0.0257(9) 0.0278(10) 0.0289(10) 0.0020(8) -0.0132(8) 0.0029(8)
O4 0.0210(8) 0.0169(8) 0.0158(8) 0.0018(6) -0.0048(6) 0.0014(7)
O5 0.0186(8) 0.0205(8) 0.0178(8) 0.0010(6) -0.0060(6) -0.0016(6)
O6 0.0327(10) 0.0275(10) 0.0205(9) -0.0012(7) -0.0099(7) -0.0040(8)
O1W 0.0329(10) 0.0299(10) 0.0383(11) -0.0085(8) -0.0048(8) -0.0021(8)
O2W 0.0476(13) 0.0412(13) 0.0468(13) -0.0045(10) -0.0038(10) -0.0028(10)
N1 0.0153(9) 0.0189(9) 0.0159(9) -0.0011(7) -0.0029(7) -0.0022(8)
N2 0.0228(10) 0.0215(10) 0.0240(10) 0.0024(8) -0.0079(8) 0.0010(8)
N3 0.0155(9) 0.0191(9) 0.0159(9) 0.0031(7) -0.0020(7) 0.0008(8)
N4 0.0252(10) 0.0221(10) 0.0177(10) -0.0016(8) -0.0049(8) -0.0035(8)
C1 0.0169(10) 0.0210(11) 0.0145(10) 0.0007(9) -0.0014(9) -0.0001(9)
C2 0.0206(11) 0.0194(12) 0.0205(11) 0.0006(9) -0.0007(9) -0.0025(9)
C3 0.0194(11) 0.0243(12) 0.0218(12) -0.0028(10) -0.0018(9) -0.0045(10)
C4 0.0153(11) 0.0278(13) 0.0191(11) -0.0006(9) -0.0050(9) -0.0012(10)
C5 0.0148(10) 0.0247(13) 0.0162(11) 0.0012(9) -0.0016(9) 0.0010(9)
C6 0.0201(11) 0.0243(13) 0.0179(11) 0.0001(9) -0.0012(9) 0.0021(10)
C7 0.0316(14) 0.0211(13) 0.0375(15) 0.0027(11) -0.0106(12) 0.0007(11)
C8 0.0131(10) 0.0213(11) 0.0182(11) -0.0001(9) -0.0020(9) -0.0001(9)
C9 0.0223(12) 0.0177(11) 0.0220(12) 0.0002(9) -0.0033(9) -0.0001(9)
C10 0.0224(12) 0.0231(12) 0.0200(12) 0.0048(9) -0.0018(9) 0.0030(10)
C11 0.0191(11) 0.0254(12) 0.0172(11) 0.0001(9) -0.0043(9) 0.0019(10)
C12 0.0159(10) 0.0219(12) 0.0159(11) -0.0006(9) -0.0022(9) -0.0006(9)
C13 0.0195(11) 0.0215(12) 0.0199(12) -0.0014(9) -0.0004(9) -0.0008(9)
C14 0.0294(13) 0.0210(12) 0.0264(13) -0.0013(10) -0.0029(10) -0.0054(10)

loop_
_atom_type_symbol
_atom_type_description
_atom_type_scat_dispersion_real
_atom_type_scat_dispersion_imag
_atom_type_scat_source
C C 0.0033 0.0016 'International Tables Vol C Tables 4.2.6.8 and 6.1.1.4'
H H 0.0000 0.0000 'International Tables Vol C Tables 4.2.6.8 and 6.1.1.4'
N N 0.0061 0.0033 'International Tables Vol C Tables 4.2.6.8 and 6.1.1.4'
O O 0.0106 0.0060 'International Tables Vol C Tables 4.2.6.8 and 6.1.1.4'
Zr Zr -2.9673 0.5597 'International Tables Vol C Tables 4.2.6.8 and 6.1.1.4'

loop_
_geom_angle_atom_site_label_1
_geom_angle_atom_site_label_2
_geom_angle_atom_site_label_3
_geom_angle
_geom_angle_site_symmetry_1
_geom_angle_site_symmetry_3
O5 Zr1 O5 76.35(9) 2_755 .
O5 Zr1 O2 118.48(6) 2_755 .
O5 Zr1 O2 140.33(6) . .
O5 Zr1 O2 140.33(6) 2_755 2_755
O5 Zr1 O2 118.48(6) . 2_755
O2 Zr1 O2 75.08(9) . 2_755
O5 Zr1 O1 79.63(6) 2_755 2_755
O5 Zr1 O1 76.99(6) . 2_755
O2 Zr1 O1 139.03(6) . 2_755
O2 Zr1 O1 69.73(6) 2_755 2_755
O5 Zr1 O1 76.99(6) 2_755 .
O5 Zr1 O1 79.63(6) . .
O2 Zr1 O1 69.73(6) . .
O2 Zr1 O1 139.03(6) 2_755 .
O1 Zr1 O1 150.14(8) 2_755 .
O5 Zr1 O4 140.07(6) 2_755 .
O5 Zr1 O4 69.79(6) . .
O2 Zr1 O4 78.89(6) . .
O2 Zr1 O4 76.56(6) 2_755 .
O1 Zr1 O4 111.63(6) 2_755 .
O1 Zr1 O4 76.68(6) . .
O5 Zr1 O4 69.79(6) 2_755 2_755
O5 Zr1 O4 140.08(6) . 2_755
O2 Zr1 O4 76.56(6) . 2_755
O2 Zr1 O4 78.89(6) 2_755 2_755
O1 Zr1 O4 76.68(6) 2_755 2_755
O1 Zr1 O4 111.63(6) . 2_755
O4 Zr1 O4 148.90(8) . 2_755
N1 O1 Zr1 113.50(13) . .
C1 O2 Zr1 117.67(14) . .
N3 O4 Zr1 112.90(12) . .
C8 O5 Zr1 117.38(14) . .
H1AW O1W H1BW 109.5 . .
H2AW O2W H2BW 109.5 . .
O1 N1 C1 115.04(17) . .
O1 N1 C5 121.84(19) . .
C1 N1 C5 123.1(2) . .
C6 N2 C7 120.8(2) . .
C6 N2 H2N 119.6 . .
C7 N2 H2N 119.6 . .
O4 N3 C8 114.78(18) . .
O4 N3 C12 122.10(19) . .
C8 N3 C12 123.1(2) . .
C13 N4 C14 120.0(2) . .
C13 N4 H4N 120.0 . .
C14 N4 H4N 120.0 . .
O2 C1 N1 115.7(2) . .
O2 C1 C2 125.7(2) . .
N1 C1 C2 118.6(2) . .
C3 C2 C1 119.5(2) . .
C3 C2 H2 120.3 . .
C1 C2 H2 120.3 . .
C2 C3 C4 120.0(2) . .
C2 C3 H3 120.0 . .
C4 C3 H3 120.0 . .
C5 C4 C3 121.1(2) . .
C5 C4 H4 119.5 . .
C3 C4 H4 119.5 . .
C4 C5 N1 117.6(2) . .
C4 C5 C6 118.5(2) . .
N1 C5 C6 123.9(2) . .
O3 C6 N2 123.3(2) . .
O3 C6 C5 117.7(2) . .
N2 C6 C5 119.0(2) . .
N2 C7 H7A 109.5 . .
N2 C7 H7B 109.5 . .
H7A C7 H7B 109.5 . .
N2 C7 H7C 109.5 . .
H7A C7 H7C 109.5 . .
H7B C7 H7C 109.5 . .
O5 C8 N3 115.9(2) . .
O5 C8 C9 125.5(2) . .
N3 C8 C9 118.6(2) . .
C10 C9 C8 119.5(2) . .
C10 C9 H9 120.3 . .
C8 C9 H9 120.3 . .
C9 C10 C11 120.0(2) . .
C9 C10 H10 120.0 . .
C11 C10 H10 120.0 . .
C12 C11 C10 121.3(2) . .
C12 C11 H11 119.4 . .
C10 C11 H11 119.4 . .
N3 C12 C11 117.5(2) . .
N3 C12 C13 124.5(2) . .
C11 C12 C13 117.9(2) . .
O6 C13 N4 123.4(2) . .
O6 C13 C12 117.8(2) . .
N4 C13 C12 118.8(2) . .
N4 C14 H14A 109.5 . .
N4 C14 H14B 109.5 . .
H14A C14 H14B 109.5 . .
N4 C14 H14C 109.5 . .
H14A C14 H14C 109.5 . .
H14B C14 H14C 109.5 . .

loop_
_geom_bond_atom_site_label_1
_geom_bond_atom_site_label_2
_geom_bond_distance
_geom_bond_site_symmetry_2
Zr1 O5 2.1648(16) 2_755
Zr1 O5 2.1648(16) .
Zr1 O2 2.1698(16) .
Zr1 O2 2.1699(16) 2_755
Zr1 O1 2.2089(15) 2_755
Zr1 O1 2.2089(15) .
Zr1 O4 2.2145(15) .
Zr1 O4 2.2145(15) 2_755
O1 N1 1.359(2) .
O2 C1 1.293(3) .
O3 C6 1.234(3) .
O4 N3 1.358(2) .
O5 C8 1.289(3) .
O6 C13 1.226(3) .
O1W H1AW 0.8502 .
O1W H1BW 0.8501 .
O2W H2AW 0.8501 .
O2W H2BW 0.8500 .
N1 C1 1.366(3) .
N1 C5 1.374(3) .
N2 C6 1.328(3) .
N2 C7 1.450(3) .
N2 H2N 0.8600 .
N3 C8 1.370(3) .
N3 C12 1.372(3) .
N4 C13 1.336(3) .
N4 C14 1.455(3) .
N4 H4N 0.8600 .
C1 C2 1.400(3) .
C2 C3 1.374(3) .
C2 H2 0.9300 .
C3 C4 1.393(3) .
C3 H3 0.9300 .
C4 C5 1.375(3) .
C4 H4 0.9300 .
C5 C6 1.513(3) .
C7 H7A 0.9600 .
C7 H7B 0.9600 .
C7 H7C 0.9600 .
C8 C9 1.404(3) .
C9 C10 1.372(3) .
C9 H9 0.9300 .
C10 C11 1.392(3) .
C10 H10 0.9300 .
C11 C12 1.376(3) .
C11 H11 0.9300 .
C12 C13 1.514(3) .
C14 H14A 0.9600 .
C14 H14B 0.9600 .
C14 H14C 0.9600 .

loop_
_geom_hbond_atom_site_label_D
_geom_hbond_atom_site_label_H
_geom_hbond_atom_site_label_A
_geom_hbond_distance_DH
_geom_hbond_distance_HA
_geom_hbond_distance_DA
_geom_hbond_angle_DHA
_geom_hbond_site_symmetry_A
O2W H2BW O1W 0.85 2.19 3.011(3) 162.7 2
O1W H1BW O3 0.85 2.01 2.853(3) 168.7 3_455
O1W H1AW O2 0.85 2.13 2.927(2) 154.9 2_665
